data_2009275
loop_
_publ_author_name
'Bouquillon, Sandrine '
'du Moulinet d'Hardemare, Amaury'
'Averbuch-Pouchot, Marie-Th\'er\`ese'
'H\'enin, Fran\,coise'
'Muzart, Jacques'
'Durif, Andr\'e'

_publ_section_title
;
A coordination compound of (-)-ephedrine and palladium(II)
;
_journal_name_full 'Acta Crystallographica Section C'
_journal_page_first 2028
_journal_page_last 2030
_journal_volume 55
_journal_year 1999
_chemical_formula_iupac '[Pd Cl (C10 H14 N O) (C10 H15 N O)]'
_chemical_formula_moiety 'C20 H29 Cl1 N2 O2 Pd1'
_chemical_formula_sum 'C20 H29 Cl N2 O2 Pd'
_chemical_formula_weight 471.31
_space_group_IT_number 152
_symmetry_cell_setting trigonal
_symmetry_space_group_name_Hall 'P 31 2"'
_symmetry_space_group_name_H-M 'P 31 2 1'
_cell_angle_alpha 90
_cell_angle_beta 90
_cell_angle_gamma 120
_cell_formula_units_Z 6
_cell_length_a 10.734(4)
_cell_length_b 10.734(4)
_cell_length_c 35.245(6)
_cell_measurement_temperature 293
_cell_volume 3517.0(10)
_diffrn_ambient_temperature 293
_exptl_crystal_density_diffrn 1.335
_cod_original_formula_sum 'C20 H29 Cl1 N2 O2 Pd1'
_cod_database_code 2009275

loop_
_symmetry_equiv_pos_as_xyz
'  +x,  +y,  +z'
'  -y,  +x-y,1/3+z'
'  -x+y,  -x,2/3+z'
'  +y,  +x,  -z'
'  -x,  -x+y,1/3-z'
'  +x-y,  -y,2/3-z'

loop_
_atom_site_label
_atom_site_fract_x
_atom_site_fract_y
_atom_site_fract_z
_atom_site_U_iso_or_equiv
_atom_site_adp_type
_atom_site_calc_flag
_atom_site_calc_attached_atom
_atom_site_refinement_flags
_atom_site_occupancy
Pd1 0.73026(3) 0.16109(3) 0.908995(7) 0.04355(6) Uani d ? . 1.000
Cl1 0.61300(10) -0.07560(10) 0.89051(3) 0.0806(3) Uani d ? . 1.000
O1 0.8229(3) 0.3681(2) 0.92293(6) 0.0464(6) Uani d ? . 1.000
O2 0.4266(2) -0.0289(2) 1.01455(6) 0.0547(7) Uani d ? . 1.000
N1 0.8187(3) 0.2374(3) 0.85764(8) 0.0495(8) Uani d ? . 1.000
N2 0.6506(3) 0.0933(3) 0.96258(7) 0.0452(7) Uani d ? . 1.000
C1 0.9491(4) 0.2262(4) 0.85140(10) 0.0610(10) Uani d ? . 1.000
C2 0.8443(4) 0.3875(4) 0.85534(8) 0.0480(9) Uani d ? . 1.000
C3 0.7073(4) 0.3824(4) 0.84600(10) 0.0650(10) Uani d ? . 1.000
C4 0.9099(4) 0.4559(3) 0.89375(9) 0.0482(9) Uani d ? . 1.000
C5 0.9325(4) 0.6066(4) 0.89770(10) 0.0540(10) Uani d ? . 1.000
C6 1.0468(6) 0.7216(5) 0.8813(2) 0.100(2) Uani d ? . 1.000
C7 1.0663(7) 0.8633(5) 0.8857(2) 0.126(2) Uani d ? . 1.000
C8 0.9651(6) 0.8789(5) 0.9054(2) 0.118(2) Uani d ? . 1.000
C9 0.8571(6) 0.7665(5) 0.9208(2) 0.092(2) Uani d ? . 1.000
C10 0.8365(5) 0.6302(4) 0.91780(10) 0.0700(10) Uani d ? . 1.000
C11 0.7478(4) 0.0611(4) 0.98400(10) 0.0650(10) Uani d ? . 1.000
C12 0.6011(3) 0.1795(4) 0.98361(9) 0.0469(9) Uani d ? . 1.000
C13 0.4934(4) 0.1963(4) 0.95930(10) 0.0750(10) Uani d ? . 1.000
C14 0.5385(4) 0.1129(3) 1.02190(9) 0.0464(9) Uani d ? . 1.000
C15 0.4896(4) 0.2011(4) 1.04467(9) 0.0487(9) Uani d ? . 1.000
C16 0.5919(4) 0.3282(4) 1.06080(10) 0.0680(10) Uani d ? . 1.000
C17 0.5530(5) 0.4122(5) 1.08160(10) 0.0780(10) Uani d ? . 1.000
C18 0.4111(5) 0.3695(5) 1.08620(10) 0.0820(10) Uani d ? . 1.000
C19 0.3091(5) 0.2435(5) 1.07010(10) 0.085(2) Uani d ? . 1.000
C20 0.3483(4) 0.1572(4) 1.04990(10) 0.0670(10) Uani d ? . 1.000
H1 1.0201 0.2779 0.8709 0.072 Uiso c ? . 1.000
H2 0.9916 0.2616 0.8269 0.071 Uiso c ? . 1.000
H3 0.9256 0.1266 0.8526 0.078 Uiso c ? . 1.000
H4 0.7552 0.1632 0.8371 0.088 Uiso c ? . 1.000
H5 0.9116 0.4372 0.8359 0.058 Uiso c ? . 1.000
H6 0.6715 0.3327 0.8219 0.069 Uiso c ? . 1.000
H7 0.7221 0.4743 0.8434 0.075 Uiso c ? . 1.000
H8 0.6373 0.3303 0.8650 0.074 Uiso c ? . 1.000
H9 1.0040 0.4621 0.8951 0.051 Uiso c ? . 1.000
H10 1.1110 0.7064 0.8666 0.121 Uiso c ? . 1.000
H11 1.1489 0.9423 0.8756 0.164 Uiso c ? . 1.000
H12 0.9707 0.9716 0.9077 0.136 Uiso c ? . 1.000
H13 0.7929 0.7802 0.9359 0.110 Uiso c ? . 1.000
H14 0.7543 0.5497 0.9291 0.078 Uiso c ? . 1.000
H15 0.7724 0.0038 0.9682 0.082 Uiso c ? . 1.000
H16 0.6987 0.0083 1.0064 0.076 Uiso c ? . 1.000
H17 0.8317 0.1461 0.9905 0.082 Uiso c ? . 1.000
H18 0.5805 -0.0056 0.9621 0.081 Uiso c ? . 1.000
H19 0.6965 0.2779 0.9850 0.084 Uiso c ? . 1.000
H20 0.4152 0.1053 0.9551 0.085 Uiso c ? . 1.000
H21 0.5371 0.2414 0.9366 0.094 Uiso c ? . 1.000
H22 0.4642 0.2570 0.9732 0.103 Uiso c ? . 1.000
H23 0.4291 -0.0661 1.0364 0.084 Uiso c ? . 1.000
H24 0.6125 0.1076 1.0360 0.047 Uiso c ? . 1.000
H25 0.6920 0.3547 1.0582 0.075 Uiso c ? . 1.000
H26 0.6269 0.4990 1.0923 0.104 Uiso c ? . 1.000
H27 0.3870 0.4303 1.1003 0.100 Uiso c ? . 1.000
H28 0.2126 0.2181 1.0723 0.105 Uiso c ? . 1.000
H29 0.2761 0.0676 1.0402 0.070 Uiso c ? . 1.000

loop_
_atom_site_aniso_label
_atom_site_aniso_U_11
_atom_site_aniso_U_22
_atom_site_aniso_U_33
_atom_site_aniso_U_12
_atom_site_aniso_U_13
_atom_site_aniso_U_23
Pd1 0.05330(10) 0.03920(10) 0.03291(9) 0.01920(10) 0.00180(10) 0.00030(10)
Cl1 0.1262(9) 0.0422(5) 0.0534(5) 0.0270(6) 0.0127(6) -0.0054(4)
O1 0.0520(10) 0.0390(10) 0.0350(10) 0.0130(10) -0.0010(10) -0.0020(10)
O2 0.060(2) 0.0490(10) 0.0400(10) 0.0160(10) 0.0040(10) 0.0050(10)
N1 0.058(2) 0.049(2) 0.0380(10) 0.0240(10) 0.0020(10) -0.0040(10)
N2 0.054(2) 0.039(2) 0.0390(10) 0.0210(10) 0.0060(10) 0.0060(10)
C1 0.064(2) 0.071(2) 0.051(2) 0.034(2) 0.010(2) 0.002(2)
C2 0.052(2) 0.046(2) 0.035(2) 0.016(2) 0.008(2) 0.0030(10)
C3 0.079(3) 0.068(2) 0.052(2) 0.040(2) -0.022(2) -0.007(2)
C4 0.048(2) 0.044(2) 0.040(2) 0.014(2) -0.006(2) 0.0000(10)
C5 0.058(2) 0.044(2) 0.047(2) 0.017(2) -0.008(2) 0.001(2)
C6 0.108(4) 0.064(3) 0.105(4) 0.025(3) 0.011(3) 0.011(3)
C7 0.143(5) 0.048(3) 0.143(5) 0.013(3) 0.012(5) 0.017(3)
C8 0.174(5) 0.061(3) 0.116(4) 0.057(3) -0.041(4) -0.009(3)
C9 0.118(3) 0.074(3) 0.103(4) 0.063(2) -0.023(3) -0.021(3)
C10 0.087(3) 0.054(2) 0.067(2) 0.033(2) -0.021(2) -0.015(2)
C11 0.083(2) 0.069(2) 0.056(2) 0.047(2) 0.005(2) 0.006(2)
C12 0.051(2) 0.044(2) 0.045(2) 0.0230(10) 0.003(2) 0.008(2)
C13 0.076(2) 0.110(3) 0.054(2) 0.059(2) 0.014(2) 0.030(2)
C14 0.048(2) 0.043(2) 0.039(2) 0.0160(10) 0.005(2) 0.0060(10)
C15 0.059(2) 0.046(2) 0.040(2) 0.0260(10) -0.001(2) 0.004(2)
C16 0.062(2) 0.082(3) 0.062(2) 0.039(2) -0.003(2) -0.015(2)
C17 0.085(3) 0.077(3) 0.078(3) 0.045(2) -0.020(2) -0.028(2)
C18 0.107(3) 0.103(3) 0.066(2) 0.074(2) 0.004(2) -0.001(2)
C19 0.066(3) 0.092(3) 0.106(4) 0.047(2) 0.015(3) 0.013(3)
C20 0.053(2) 0.056(2) 0.087(3) 0.023(2) 0.015(2) 0.001(2)

loop_
_geom_bond_atom_site_label_1
_geom_bond_atom_site_label_2
_geom_bond_site_symmetry_1
_geom_bond_site_symmetry_2
_geom_bond_distance
_geom_bond_publ_flag
Pd1 Cl1 . . 2.2950(10) yes
Pd1 O1 . . 1.990(2) yes
Pd1 N1 . . 2.017(3) yes
Pd1 N2 . . 2.051(2) yes
O1 C4 . . 1.392(4) no
O2 C14 . . 1.414(4) no
N1 C1 . . 1.480(5) no
N1 C2 . . 1.496(4) no
N2 C11 . . 1.462(4) no
N2 C12 . . 1.477(4) no
C2 C3 . . 1.480(5) no
C2 C4 . . 1.533(4) no
C4 C5 . . 1.518(5) no
C5 C6 . . 1.359(5) no
C5 C10 . . 1.374(6) no
C6 C7 . . 1.436(7) no
C7 C8 . . 1.367(8) no
C8 C9 . . 1.302(7) no
C9 C10 . . 1.370(5) no
C12 C13 . . 1.521(5) no
C12 C14 . . 1.518(4) no
C14 C15 . . 1.520(5) no
C15 C16 . . 1.375(5) no
C15 C20 . . 1.358(5) no
C16 C17 . . 1.379(6) no
C17 C18 . . 1.364(6) no
C18 C19 . . 1.368(6) no
C19 C20 . . 1.388(6) no
Cl1 H4 . 6_556 2.31 no
O1 H23 . 4_657 1.77 no
O2 H18 . . 2.41 no
O2 H23 . . 0.87 no
N1 H4 . . 1.04 no
N2 H18 . . 0.95 no
C1 H1 . . 0.97 no
C1 H2 . . 0.96 no
C1 H3 . . 0.97 no
C2 H5 . . 0.94 no
C3 H6 . . 0.98 no
C3 H7 . . 0.92 no
C3 H8 . . 0.95 no
C4 H9 . . 0.98 no
C6 H10 . . 0.94 no
C7 H11 . . 0.94 no
C8 H12 . . 0.97 no
C9 H13 . . 0.94 no
C10 H14 . . 0.96 no
C11 H15 . . 0.96 no
C11 H16 . . 0.96 no
C11 H17 . . 0.94 no
C12 H19 . . 1.04 no
C13 H20 . . 0.93 no
C13 H21 . . 0.93 no
C13 H22 . . 0.98 no
C14 H24 . . 0.96 no
C16 H25 . . 0.97 no
C17 H26 . . 0.95 no
C18 H27 . . 0.95 no
C19 H28 . . 0.93 no
C20 H29 . . 0.95 no
